data_4105055
loop_
_publ_author_name
'Kimberly K. Larson'
'Richmond Sarpong'

_publ_section_title
;
 Total Synthesis of Alkaloid (\+-)-G. B. 13 Using a Rh(I)-Catalyzed Ketone
 Hydroarylation and Late-Stage Pyridine Reduction
;
_journal_name_full 'Journal of the American Chemical Society'
_journal_page_first 13244
_journal_page_last 13245
_journal_paper_doi 10.1021/ja9063487
_journal_volume 131
_journal_year 2009
_chemical_formula_sum 'C27 H29 Br N2 O6'
_chemical_formula_weight 557.43
_chemical_name_common KLVII-033B
_chemical_name_systematic
;
 ?
;
_space_group_IT_number 1
_symmetry_cell_setting triclinic
_symmetry_space_group_name_Hall 'P 1'
_symmetry_space_group_name_H-M 'P 1'
_atom_sites_solution_hydrogens geom
_atom_sites_solution_primary direct
_atom_sites_solution_secondary difmap
_audit_creation_method SHELXL-97
_cell_angle_alpha 93.713(6)
_cell_angle_beta 93.174(6)
_cell_angle_gamma 90.627(6)
_cell_formula_units_Z 2
_cell_length_a 9.382(4)
_cell_length_b 10.224(4)
_cell_length_c 13.076(5)
_cell_measurement_reflns_used 8100
_cell_measurement_temperature 156(2)
_cell_measurement_theta_max 26.3
_cell_measurement_theta_min 2.5
_cell_volume 1249.6(9)
_computing_cell_refinement 'Bruker-AXS SAINT v6.40'
_computing_data_collection 'Bruker-AXS SMART v5.631'
_computing_data_reduction 'Bruker-AXS SAINT v6.40'
_computing_molecular_graphics 'ORTEP-3 for Windows - Version 1.08'
_computing_structure_refinement 'SHELXL-97 (Sheldrick, 1997)'
_computing_structure_solution 'SHELXS-97 (Sheldrick, 1990)'
_diffrn_ambient_temperature 293(2)
_diffrn_measured_fraction_theta_full 0.974
_diffrn_measured_fraction_theta_max 0.969
_diffrn_measurement_device_type 'Bruker APEX'
_diffrn_measurement_method \w-scans
_diffrn_radiation_monochromator graphite
_diffrn_radiation_source 'fine-focus sealed tube'
_diffrn_radiation_type MoK\a
_diffrn_radiation_wavelength 0.71073
_diffrn_reflns_av_R_equivalents 0.0215
_diffrn_reflns_av_sigmaI/netI 0.0432
_diffrn_reflns_limit_h_max 9
_diffrn_reflns_limit_h_min -11
_diffrn_reflns_limit_k_max 12
_diffrn_reflns_limit_k_min -12
_diffrn_reflns_limit_l_max 15
_diffrn_reflns_limit_l_min -16
_diffrn_reflns_number 8100
_diffrn_reflns_theta_full 26.35
_diffrn_reflns_theta_max 26.45
_diffrn_reflns_theta_min 2.45
_diffrn_standards_decay_% 0
_diffrn_standards_interval_count 0
_diffrn_standards_interval_time 0
_diffrn_standards_number 0
_exptl_absorpt_coefficient_mu 1.691
_exptl_absorpt_correction_T_max 1
_exptl_absorpt_correction_T_min 0.696
_exptl_absorpt_correction_type none
_exptl_absorpt_process_details 'Blessing, 1995'
_exptl_crystal_colour colorless
_exptl_crystal_density_diffrn 1.482
_exptl_crystal_description prism
_exptl_crystal_F_000 576
_exptl_crystal_size_max 0.23
_exptl_crystal_size_mid 0.14
_exptl_crystal_size_min 0.10
_refine_diff_density_max 0.701
_refine_diff_density_min -0.395
_refine_diff_density_rms 0.076
_refine_ls_abs_structure_details 'Flack H D (1983), Acta Cryst. A39, 876-881'
_refine_ls_abs_structure_Flack 0.027(17)
_refine_ls_extinction_method none
_refine_ls_goodness_of_fit_ref 1.055
_refine_ls_hydrogen_treatment mixed
_refine_ls_matrix_type full
_refine_ls_number_parameters 649
_refine_ls_number_reflns 5915
_refine_ls_number_restraints 3
_refine_ls_restrained_S_all 1.054
_refine_ls_R_factor_all 0.0495
_refine_ls_R_factor_gt 0.0366
_refine_ls_shift/su_max 0.170
_refine_ls_shift/su_mean 0.042
_refine_ls_structure_factor_coef Fsqd
_refine_ls_weighting_details 'calc w=1/[\s^2^(Fo^2^)+(0.0577P)^2^+0.1023P] where P=(Fo^2^+2Fc^2^)/3'
_refine_ls_weighting_scheme calc
_refine_ls_wR_factor_gt 0.0884
_refine_ls_wR_factor_ref 0.0946
_reflns_number_gt 4910
_reflns_number_total 5915
_reflns_threshold_expression >2sigma(I)
_cod_data_source_file ja9063487_si_002.cif
_cod_data_source_block hlviis
_cod_original_cell_volume 1249.6(8)
_cod_database_code 4105055

loop_
_symmetry_equiv_pos_as_xyz
'x, y, z'

loop_
_atom_site_label
_atom_site_type_symbol
_atom_site_fract_x
_atom_site_fract_y
_atom_site_fract_z
_atom_site_U_iso_or_equiv
_atom_site_adp_type
_atom_site_occupancy
_atom_site_symmetry_multiplicity
_atom_site_calc_flag
_atom_site_refinement_flags
C1 C 0.2702(13) 0.3789(12) 0.2183(9) 0.042(3) Uani 1 1 d .
H1A H 0.1822 0.4134 0.2418 0.064 Uiso 1 1 calc R
H1B H 0.2532 0.2932 0.1850 0.064 Uiso 1 1 calc R
H1C H 0.3081 0.4359 0.1706 0.064 Uiso 1 1 calc R
C2 C 0.5008(11) 0.3199(9) 0.2873(7) 0.029(3) Uani 1 1 d .
C3 C 0.5950(13) 0.3124(12) 0.3678(8) 0.033(3) Uani 1 1 d .
H3 H 0.5716 0.3416 0.4336 0.040 Uiso 1 1 calc R
C4 C 0.7269(12) 0.2607(10) 0.3506(8) 0.029(3) Uani 1 1 d .
H4 H 0.7948 0.2512 0.4040 0.035 Uiso 1 1 calc R
C5 C 0.7538(11) 0.2234(11) 0.2493(8) 0.024(2) Uani 1 1 d .
C6 C 0.6608(11) 0.2345(10) 0.1729(8) 0.028(2) Uani 1 1 d .
C7 C 0.6781(10) 0.1892(8) 0.0620(7) 0.020(2) Uani 1 1 d .
H7A H 0.7792 0.1872 0.0502 0.024 Uiso 1 1 calc R
H7B H 0.6353 0.2535 0.0189 0.024 Uiso 1 1 calc R
C8 C 0.6109(10) 0.0515(9) 0.0275(7) 0.019(2) Uani 1 1 d .
H8 H 0.6399 -0.0108 0.0784 0.023 Uiso 1 1 calc R
C9 C 0.4400(11) 0.0578(11) 0.0191(8) 0.027(2) Uani 1 1 d .
H9A H 0.3986 -0.0014 0.0647 0.033 Uiso 1 1 calc R
H9B H 0.4082 0.1460 0.0364 0.033 Uiso 1 1 calc R
C10 C 0.3991(11) 0.0170(9) -0.0899(7) 0.029(3) Uani 1 1 d .
H10 H 0.3053 -0.0269 -0.0974 0.035 Uiso 1 1 calc R
C11 C 0.5154(10) -0.0721(10) -0.1248(7) 0.021(2) Uani 1 1 d .
H11 H 0.5046 -0.1532 -0.0898 0.025 Uiso 1 1 calc R
C12 C 0.6464(11) -0.0043(9) -0.0769(7) 0.026(2) Uani 1 1 d .
H12 H 0.6662 0.0699 -0.1180 0.032 Uiso 1 1 calc R
C13 C 0.7795(11) -0.0993(9) -0.0837(7) 0.020(2) Uani 1 1 d .
H13 H 0.7548 -0.1777 -0.0487 0.024 Uiso 1 1 calc R
C14 C 0.9139(10) -0.0448(11) -0.0316(8) 0.026(2) Uani 1 1 d .
H14A H 0.9004 -0.0262 0.0409 0.031 Uiso 1 1 calc R
H14B H 0.9392 0.0366 -0.0607 0.031 Uiso 1 1 calc R
C15 C 1.0364(11) -0.1454(9) -0.0454(8) 0.031(3) Uani 1 1 d .
H15A H 1.1248 -0.1072 -0.0142 0.037 Uiso 1 1 calc R
H15B H 1.0148 -0.2230 -0.0099 0.037 Uiso 1 1 calc R
C16 C 1.0563(9) -0.1840(12) -0.1550(8) 0.039(3) Uani 1 1 d .
H16A H 1.1303 -0.2493 -0.1595 0.047 Uiso 1 1 calc R
H16B H 1.0876 -0.1081 -0.1889 0.047 Uiso 1 1 calc R
C17 C 0.9180(10) -0.2400(11) -0.2105(8) 0.030(3) Uani 1 1 d .
H17A H 0.9325 -0.2563 -0.2831 0.036 Uiso 1 1 calc R
H17B H 0.8933 -0.3227 -0.1831 0.036 Uiso 1 1 calc R
C18 C 0.7971(10) -0.1439(11) -0.1963(8) 0.026(2) Uani 1 1 d .
H18 H 0.8236 -0.0655 -0.2305 0.032 Uiso 1 1 calc R
C19 C 0.6573(13) -0.1943(10) -0.2494(7) 0.026(2) Uani 1 1 d .
C20 C 0.5307(12) -0.1135(11) -0.2401(7) 0.030(2) Uani 1 1 d .
H20A H 0.4466 -0.1627 -0.2674 0.036 Uiso 1 1 calc R
H20B H 0.5400 -0.0363 -0.2788 0.036 Uiso 1 1 calc R
C21 C 0.2981(11) 0.2131(10) -0.1472(7) 0.025(2) Uani 1 1 d .
C22 C 0.3109(12) 0.3209(11) -0.2245(8) 0.026(2) Uani 1 1 d .
C23 C 0.4252(12) 0.3179(11) -0.2891(7) 0.023(2) Uani 1 1 d .
H23 H 0.4929 0.2523 -0.2863 0.027 Uiso 1 1 calc R
C24 C 0.4344(12) 0.4143(11) -0.3564(8) 0.029(2) Uani 1 1 d .
H24 H 0.5049 0.4122 -0.4037 0.034 Uiso 1 1 calc R
C25 C 0.3351(13) 0.5168(12) -0.3529(8) 0.030(3) Uani 1 1 d .
C26 C 0.2239(11) 0.5222(11) -0.2868(7) 0.031(3) Uani 1 1 d .
H26 H 0.1588 0.5901 -0.2860 0.038 Uiso 1 1 calc R
C27 C 0.2158(11) 0.4202(11) -0.2220(8) 0.030(3) Uani 1 1 d .
H27 H 0.1437 0.4199 -0.1759 0.036 Uiso 1 1 calc R
N1 N 0.5275(10) 0.2845(8) 0.1871(7) 0.025(2) Uani 1 1 d .
N2 N 0.3493(11) 0.6187(9) -0.4273(8) 0.038(2) Uani 1 1 d .
O1 O 0.3685(9) 0.3703(9) 0.3024(6) 0.037(2) Uani 1 1 d .
O2 O 0.6480(8) -0.2983(7) -0.3025(5) 0.0296(18) Uani 1 1 d .
O3 O 0.4048(8) 0.1335(8) -0.1537(5) 0.0272(17) Uani 1 1 d .
O4 O 0.1952(9) 0.2045(9) -0.0968(7) 0.041(2) Uani 1 1 d .
O5 O 0.4361(12) 0.6065(10) -0.4933(7) 0.063(3) Uani 1 1 d .
O6 O 0.2691(12) 0.7161(9) -0.4173(7) 0.053(3) Uani 1 1 d .
Br1 Br 0.94269(5) 0.15020(5) 0.23164(4) 0.0317(3) Uani 1 1 d .
C28 C 1.0129(11) 0.4364(13) 0.0482(8) 0.035(3) Uani 1 1 d .
H28A H 1.1014 0.4013 0.0261 0.052 Uiso 1 1 calc R
H28B H 0.9725 0.3791 0.0946 0.052 Uiso 1 1 calc R
H28C H 1.0300 0.5215 0.0825 0.052 Uiso 1 1 calc R
C29 C 0.7857(10) 0.4929(10) -0.0181(7) 0.024(2) Uani 1 1 d .
C30 C 0.6865(13) 0.5008(11) -0.1042(8) 0.030(3) Uani 1 1 d .
H30 H 0.7112 0.4738 -0.1701 0.036 Uiso 1 1 calc R
C31 C 0.5572(12) 0.5482(11) -0.0873(7) 0.029(3) Uani 1 1 d .
H31 H 0.4900 0.5511 -0.1421 0.035 Uiso 1 1 calc R
C32 C 0.5204(12) 0.5938(10) 0.0116(8) 0.025(2) Uani 1 1 d .
C33 C 0.6274(10) 0.5821(10) 0.0955(6) 0.017(2) Uani 1 1 d .
C34 C 0.6037(12) 0.6263(10) 0.2056(7) 0.028(2) Uani 1 1 d .
H34A H 0.6435 0.5629 0.2508 0.034 Uiso 1 1 calc R
H34B H 0.5021 0.6318 0.2152 0.034 Uiso 1 1 calc R
C35 C 0.6750(12) 0.7607(10) 0.2324(6) 0.027(2) Uani 1 1 d .
H35 H 0.6437 0.8203 0.1802 0.032 Uiso 1 1 calc R
C36 C 0.8342(12) 0.7592(11) 0.2394(7) 0.028(2) Uani 1 1 d .
H36A H 0.8721 0.8234 0.1963 0.034 Uiso 1 1 calc R
H36B H 0.8678 0.6734 0.2166 0.034 Uiso 1 1 calc R
C37 C 0.8849(8) 0.7928(9) 0.3540(7) 0.024(2) Uani 1 1 d .
H37 H 0.9794 0.8352 0.3606 0.029 Uiso 1 1 calc R
C38 C 0.7698(12) 0.8843(11) 0.3867(7) 0.027(2) Uani 1 1 d .
H38 H 0.7825 0.9657 0.3523 0.033 Uiso 1 1 calc R
C39 C 0.6266(9) 0.8180(9) 0.3412(6) 0.017(2) Uani 1 1 d .
H39 H 0.6031 0.7449 0.3824 0.020 Uiso 1 1 calc R
C40 C 0.5129(12) 0.9125(11) 0.3456(7) 0.027(2) Uani 1 1 d .
H40 H 0.5414 0.9895 0.3104 0.032 Uiso 1 1 calc R
C41 C 0.3642(12) 0.8602(11) 0.2963(8) 0.030(3) Uani 1 1 d .
H41A H 0.3746 0.8348 0.2243 0.036 Uiso 1 1 calc R
H41B H 0.3367 0.7826 0.3297 0.036 Uiso 1 1 calc R
C42 C 0.2490(12) 0.9575(12) 0.3045(7) 0.037(3) Uani 1 1 d .
H42A H 0.1612 0.9212 0.2710 0.044 Uiso 1 1 calc R
H42B H 0.2746 1.0355 0.2709 0.044 Uiso 1 1 calc R
C43 C 0.2266(12) 0.9935(10) 0.4197(8) 0.037(3) Uani 1 1 d .
H43A H 0.1510 1.0570 0.4257 0.044 Uiso 1 1 calc R
H43B H 0.1982 0.9158 0.4526 0.044 Uiso 1 1 calc R
C44 C 0.3642(13) 1.0506(11) 0.4728(9) 0.038(3) Uani 1 1 d .
H44A H 0.3495 1.0697 0.5451 0.046 Uiso 1 1 calc R
H44B H 0.3873 1.1323 0.4434 0.046 Uiso 1 1 calc R
C45 C 0.4907(11) 0.9565(9) 0.4622(7) 0.025(2) Uani 1 1 d .
H45 H 0.4650 0.8771 0.4956 0.030 Uiso 1 1 calc R
C46 C 0.6278(11) 1.0101(11) 0.5176(8) 0.028(3) Uani 1 1 d .
C47 C 0.7611(11) 0.9209(11) 0.5004(8) 0.027(2) Uani 1 1 d .
H47A H 0.8475 0.9676 0.5265 0.032 Uiso 1 1 calc R
H47B H 0.7525 0.8422 0.5374 0.032 Uiso 1 1 calc R
C48 C 0.9900(11) 0.5970(11) 0.4176(8) 0.030(3) Uani 1 1 d .
C49 C 0.9688(11) 0.4937(12) 0.4832(8) 0.027(2) Uani 1 1 d .
C50 C 0.8627(13) 0.4938(13) 0.5540(9) 0.035(3) Uani 1 1 d .
H50 H 0.7996 0.5633 0.5576 0.042 Uiso 1 1 calc R
C51 C 0.8490(14) 0.3931(12) 0.6192(9) 0.036(3) Uani 1 1 d .
H51 H 0.7743 0.3923 0.6631 0.044 Uiso 1 1 calc R
C52 C 0.9454(14) 0.2964(12) 0.6179(9) 0.032(3) Uani 1 1 d .
C53 C 1.0539(13) 0.2936(9) 0.5514(8) 0.033(3) Uani 1 1 d .
H53 H 1.1185 0.2253 0.5521 0.040 Uiso 1 1 calc R
C54 C 1.0688(11) 0.3900(11) 0.4835(8) 0.031(3) Uani 1 1 d .
H54 H 1.1427 0.3873 0.4389 0.037 Uiso 1 1 calc R
N3 N 0.7561(9) 0.5330(9) 0.0730(7) 0.025(2) Uani 1 1 d .
N4 N 0.9388(13) 0.1925(11) 0.6894(8) 0.047(3) Uani 1 1 d .
O7 O 0.9133(9) 0.4477(8) -0.0411(6) 0.0332(19) Uani 1 1 d .
O8 O 0.6353(10) 1.1123(8) 0.5674(6) 0.041(2) Uani 1 1 d .
O9 O 0.8774(8) 0.6831(7) 0.4152(6) 0.0265(17) Uani 1 1 d .
O10 O 1.0871(9) 0.6091(9) 0.3615(7) 0.038(2) Uani 1 1 d .
O11 O 0.8525(10) 0.2091(8) 0.7564(6) 0.046(2) Uani 1 1 d .
O12 O 1.0112(13) 0.0977(10) 0.6775(8) 0.060(3) Uani 1 1 d .
Br2 Br 0.34246(5) 0.66165(5) 0.03292(4) 0.0328(3) Uani 1 1 d .

loop_
_atom_site_aniso_label
_atom_site_aniso_U_11
_atom_site_aniso_U_22
_atom_site_aniso_U_33
_atom_site_aniso_U_23
_atom_site_aniso_U_13
_atom_site_aniso_U_12
C1 0.038(7) 0.040(6) 0.049(7) -0.008(5) 0.016(5) -0.004(5)
C2 0.036(6) 0.019(5) 0.031(5) -0.009(4) 0.021(4) 0.003(4)
C3 0.042(7) 0.044(7) 0.012(5) -0.009(5) -0.005(4) 0.007(6)
C4 0.031(6) 0.023(5) 0.033(6) -0.001(4) 0.003(4) 0.004(4)
C5 0.017(5) 0.026(5) 0.030(6) -0.001(4) -0.002(4) 0.007(4)
C6 0.031(5) 0.018(5) 0.035(5) -0.002(4) 0.017(4) 0.000(4)
C7 0.019(5) 0.012(4) 0.030(5) 0.012(3) -0.001(3) -0.002(3)
C8 0.016(4) 0.016(4) 0.027(5) 0.011(3) 0.000(3) 0.001(3)
C9 0.017(4) 0.027(5) 0.038(5) 0.005(4) 0.000(4) -0.002(4)
C10 0.047(6) 0.019(5) 0.023(5) 0.012(4) 0.002(4) -0.009(4)
C11 0.017(5) 0.018(5) 0.027(5) 0.004(4) -0.002(4) -0.001(4)
C12 0.037(6) 0.021(5) 0.023(5) 0.013(4) -0.001(4) 0.007(4)
C13 0.021(4) 0.012(4) 0.027(5) 0.002(3) 0.006(3) 0.007(3)
C14 0.020(5) 0.033(6) 0.026(5) 0.000(4) 0.005(4) 0.011(4)
C15 0.019(5) 0.020(4) 0.054(6) 0.006(4) 0.005(4) 0.003(4)
C16 0.005(4) 0.063(7) 0.047(6) -0.010(5) 0.001(4) 0.006(4)
C17 0.018(5) 0.043(6) 0.026(5) -0.013(5) -0.004(4) 0.002(4)
C18 0.012(4) 0.035(6) 0.031(5) -0.002(4) -0.003(3) -0.003(4)
C19 0.048(6) 0.018(5) 0.010(4) -0.007(4) 0.006(4) 0.000(4)
C20 0.038(6) 0.029(5) 0.020(5) -0.001(4) -0.003(4) -0.011(4)
C21 0.030(5) 0.026(4) 0.019(4) 0.008(3) -0.009(3) -0.005(4)
C22 0.033(6) 0.023(5) 0.020(5) -0.004(4) -0.001(4) 0.000(5)
C23 0.026(5) 0.023(5) 0.019(5) -0.002(4) 0.005(4) 0.006(4)
C24 0.026(5) 0.034(6) 0.024(5) -0.011(4) 0.003(4) -0.001(5)
C25 0.040(7) 0.030(6) 0.018(5) -0.004(5) -0.006(5) -0.005(5)
C26 0.023(5) 0.046(6) 0.021(5) -0.022(4) -0.005(4) 0.002(4)
C27 0.026(5) 0.035(6) 0.028(6) -0.012(4) 0.008(4) -0.012(4)
N1 0.032(5) 0.020(4) 0.021(4) 0.001(3) 0.004(3) -0.012(4)
N2 0.047(5) 0.026(5) 0.039(5) -0.007(4) -0.024(4) 0.002(4)
O1 0.039(5) 0.053(5) 0.016(4) -0.011(4) 0.003(3) 0.011(4)
O2 0.032(4) 0.025(4) 0.031(4) -0.004(3) -0.002(3) 0.001(3)
O3 0.029(4) 0.030(4) 0.022(4) -0.002(3) 0.001(3) 0.006(3)
O4 0.032(5) 0.050(5) 0.043(5) 0.002(4) 0.015(4) 0.000(4)
O5 0.087(7) 0.067(6) 0.036(5) -0.011(4) 0.019(5) -0.010(5)
O6 0.071(7) 0.029(5) 0.061(6) 0.015(4) -0.009(5) 0.001(5)
Br1 0.0248(6) 0.0376(7) 0.0324(6) 0.0017(5) -0.0004(5) 0.0016(5)
C28 0.024(5) 0.059(7) 0.021(5) 0.006(4) -0.007(4) 0.020(5)
C29 0.024(5) 0.029(5) 0.018(4) 0.003(3) -0.014(3) -0.005(4)
C30 0.038(7) 0.028(6) 0.025(6) -0.003(5) 0.006(5) -0.006(5)
C31 0.036(6) 0.037(6) 0.013(5) -0.003(4) -0.013(4) -0.010(5)
C32 0.033(6) 0.025(5) 0.016(5) -0.002(4) 0.002(4) -0.010(4)
C33 0.023(4) 0.021(4) 0.006(3) 0.000(3) -0.011(3) -0.004(3)
C34 0.036(6) 0.041(5) 0.006(4) -0.012(3) 0.005(3) 0.003(4)
C35 0.040(6) 0.034(6) 0.005(4) -0.012(4) 0.007(4) -0.003(4)
C36 0.037(6) 0.034(6) 0.012(4) -0.010(4) 0.010(4) -0.007(5)
C37 0.006(4) 0.035(5) 0.029(5) -0.017(4) 0.003(3) -0.001(3)
C38 0.040(6) 0.027(6) 0.014(5) -0.007(4) 0.007(4) -0.004(5)
C39 0.013(4) 0.025(4) 0.011(4) -0.013(3) 0.005(3) -0.010(3)
C40 0.030(5) 0.038(6) 0.012(4) -0.002(4) 0.000(3) -0.010(4)
C41 0.037(6) 0.030(6) 0.020(5) -0.010(4) -0.004(4) -0.007(5)
C42 0.035(6) 0.060(7) 0.013(4) -0.010(4) -0.001(4) 0.009(5)
C43 0.059(7) 0.026(5) 0.024(5) -0.008(4) 0.007(4) 0.006(4)
C44 0.051(7) 0.024(5) 0.040(6) -0.003(5) 0.018(5) 0.010(5)
C45 0.048(6) 0.014(4) 0.015(4) -0.004(3) 0.011(4) 0.001(4)
C46 0.020(5) 0.043(6) 0.021(5) 0.007(4) 0.002(4) -0.005(4)
C47 0.022(4) 0.032(5) 0.025(5) -0.011(4) 0.002(3) 0.011(4)
C48 0.017(4) 0.040(5) 0.031(5) -0.022(4) 0.003(3) 0.007(4)
C49 0.019(5) 0.037(6) 0.022(5) -0.010(5) -0.002(4) 0.005(5)
C50 0.027(6) 0.036(6) 0.039(6) -0.010(5) -0.001(5) 0.003(5)
C51 0.044(7) 0.041(6) 0.024(6) -0.003(5) 0.002(5) -0.007(5)
C52 0.038(7) 0.028(6) 0.029(6) -0.004(5) -0.007(5) -0.003(5)
C53 0.048(7) 0.016(5) 0.035(6) 0.002(4) -0.010(5) 0.011(4)
C54 0.033(5) 0.036(6) 0.022(5) -0.009(4) -0.007(4) 0.022(4)
N3 0.023(5) 0.032(5) 0.019(4) -0.008(4) -0.001(3) 0.009(4)
N4 0.068(7) 0.045(7) 0.026(5) 0.006(5) -0.002(5) -0.016(6)
O7 0.026(4) 0.040(5) 0.033(4) -0.002(4) 0.003(3) 0.008(4)
O8 0.052(6) 0.041(5) 0.028(4) -0.023(4) 0.005(4) -0.005(4)
O9 0.022(4) 0.025(4) 0.033(4) 0.004(3) 0.006(3) 0.002(3)
O10 0.030(5) 0.041(5) 0.046(5) 0.007(4) 0.015(4) 0.014(4)
O11 0.063(6) 0.042(5) 0.035(4) 0.019(4) -0.007(4) -0.011(4)
O12 0.078(8) 0.047(6) 0.053(6) -0.006(5) -0.010(5) 0.013(6)
Br2 0.0270(6) 0.0404(7) 0.0302(6) -0.0010(5) -0.0021(5) 0.0015(5)

loop_
_atom_type_symbol
_atom_type_description
_atom_type_scat_dispersion_real
_atom_type_scat_dispersion_imag
_atom_type_scat_source
C C 0.0033 0.0016 'International Tables Vol C Tables 4.2.6.8 and 6.1.1.4'
H H 0.0000 0.0000 'International Tables Vol C Tables 4.2.6.8 and 6.1.1.4'
N N 0.0061 0.0033 'International Tables Vol C Tables 4.2.6.8 and 6.1.1.4'
O O 0.0106 0.0060 'International Tables Vol C Tables 4.2.6.8 and 6.1.1.4'
Br Br -0.2901 2.4595 'International Tables Vol C Tables 4.2.6.8 and 6.1.1.4'

loop_
_geom_angle_atom_site_label_1
_geom_angle_atom_site_label_2
_geom_angle_atom_site_label_3
_geom_angle
C3 C2 O1 119.5(9)
C3 C2 N1 125.0(10)
O1 C2 N1 115.4(9)
C2 C3 C4 118.3(9)
C3 C4 C5 116.8(10)
C6 C5 C4 123.1(10)
C6 C5 Br1 122.7(8)
C4 C5 Br1 114.2(8)
C5 C6 N1 121.8(9)
C5 C6 C7 126.5(10)
N1 C6 C7 111.6(9)
C6 C7 C8 115.3(7)
C12 C8 C7 116.0(8)
C12 C8 C9 103.2(8)
C7 C8 C9 110.8(7)
C10 C9 C8 104.9(8)
C9 C10 C11 105.4(8)
C9 C10 O3 109.6(8)
C11 C10 O3 106.0(7)
C12 C11 C10 102.4(8)
C12 C11 C20 112.2(8)
C10 C11 C20 121.8(8)
C11 C12 C8 107.4(8)
C11 C12 C13 110.1(8)
C8 C12 C13 117.6(8)
C14 C13 C18 112.6(8)
C14 C13 C12 114.6(8)
C18 C13 C12 109.0(8)
C13 C14 C15 109.7(8)
C16 C15 C14 112.3(9)
C15 C16 C17 112.0(8)
C18 C17 C16 110.1(8)
C19 C18 C17 112.4(8)
C19 C18 C13 111.8(8)
C17 C18 C13 113.1(8)
O2 C19 C20 119.0(10)
O2 C19 C18 122.4(10)
C20 C19 C18 118.5(8)
C19 C20 C11 108.7(8)
O4 C21 O3 128.1(10)
O4 C21 C22 121.6(10)
O3 C21 C22 110.1(9)
C27 C22 C23 122.3(11)
C27 C22 C21 118.4(10)
C23 C22 C21 119.2(10)
C24 C23 C22 118.1(10)
C23 C24 C25 118.9(10)
C26 C25 C24 123.1(11)
C26 C25 N2 120.0(10)
C24 C25 N2 116.9(10)
C27 C26 C25 116.2(10)
C22 C27 C26 121.3(10)
C6 N1 C2 114.9(9)
O5 N2 O6 123.4(11)
O5 N2 C25 120.2(10)
O6 N2 C25 116.4(10)
C2 O1 C1 119.7(8)
C21 O3 C10 115.8(8)
N3 C29 O7 122.9(9)
N3 C29 C30 122.4(10)
O7 C29 C30 114.6(9)
C31 C30 C29 118.0(10)
C30 C31 C32 121.5(10)
C31 C32 C33 117.1(10)
C31 C32 Br2 120.8(8)
C33 C32 Br2 122.0(7)
N3 C33 C32 118.3(8)
N3 C33 C34 118.3(8)
C32 C33 C34 123.3(9)
C33 C34 C35 109.9(8)
C36 C35 C34 114.5(9)
C36 C35 C39 106.7(7)
C34 C35 C39 109.6(8)
C35 C36 C37 107.8(7)
O9 C37 C38 106.7(7)
O9 C37 C36 112.9(8)
C38 C37 C36 100.5(8)
C37 C38 C47 118.1(9)
C37 C38 C39 105.3(8)
C47 C38 C39 110.6(8)
C40 C39 C38 109.6(8)
C40 C39 C35 119.6(8)
C38 C39 C35 100.4(7)
C39 C40 C41 114.7(8)
C39 C40 C45 109.0(8)
C41 C40 C45 107.4(8)
C42 C41 C40 113.5(9)
C41 C42 C43 109.2(9)
C44 C43 C42 110.1(9)
C43 C44 C45 112.3(9)
C46 C45 C44 113.1(8)
C46 C45 C40 112.0(8)
C44 C45 C40 111.7(9)
O8 C46 C45 123.4(11)
O8 C46 C47 122.7(10)
C45 C46 C47 113.9(9)
C38 C47 C46 109.4(9)
O10 C48 O9 120.0(10)
O10 C48 C49 127.1(10)
O9 C48 C49 112.6(9)
C50 C49 C48 123.7(11)
C50 C49 C54 117.8(12)
C48 C49 C54 118.3(10)
C51 C50 C49 121.8(12)
C52 C51 C50 119.0(12)
C51 C52 C53 121.4(11)
C51 C52 N4 120.5(12)
C53 C52 N4 118.2(10)
C52 C53 C54 121.4(10)
C53 C54 C49 118.7(10)
C29 N3 C33 122.7(9)
O12 N4 O11 124.9(11)
O12 N4 C52 119.5(11)
O11 N4 C52 115.5(11)
C29 O7 C28 114.1(8)
C48 O9 C37 118.9(8)

loop_
_geom_bond_atom_site_label_1
_geom_bond_atom_site_label_2
_geom_bond_distance
C1 O1 1.403(14)
C2 C3 1.343(16)
C2 O1 1.368(13)
C2 N1 1.374(12)
C3 C4 1.375(16)
C4 C5 1.392(15)
C5 C6 1.301(15)
C5 Br1 1.950(10)
C6 N1 1.374(14)
C6 C7 1.511(13)
C7 C8 1.566(12)
C8 C12 1.501(13)
C8 C9 1.604(13)
C9 C10 1.487(14)
C10 C11 1.500(14)
C10 O3 1.500(11)
C11 C12 1.491(14)
C11 C20 1.554(14)
C12 C13 1.593(13)
C13 C14 1.485(14)
C13 C18 1.532(13)
C14 C15 1.562(13)
C15 C16 1.484(14)
C16 C17 1.537(12)
C17 C18 1.520(14)
C18 C19 1.519(14)
C19 O2 1.231(12)
C19 C20 1.461(16)
C21 O4 1.205(13)
C21 O3 1.300(13)
C21 C22 1.551(14)
C22 C27 1.359(15)
C22 C23 1.400(15)
C23 C24 1.367(15)
C24 C25 1.410(16)
C25 C26 1.391(16)
C25 N2 1.481(15)
C26 C27 1.389(15)
N2 O5 1.221(14)
N2 O6 1.259(14)
C28 O7 1.466(12)
C29 N3 1.281(13)
C29 O7 1.331(13)
C29 C30 1.427(15)
C30 C31 1.336(16)
C31 C32 1.409(14)
C32 C33 1.457(13)
C32 Br2 1.843(11)
C33 N3 1.353(13)
C33 C34 1.509(12)
C34 C35 1.533(14)
C35 C36 1.491(15)
C35 C39 1.594(11)
C36 C37 1.562(13)
C37 O9 1.423(12)
C37 C38 1.499(13)
C38 C47 1.517(13)
C38 C39 1.567(14)
C39 C40 1.448(14)
C40 C41 1.577(14)
C40 C45 1.586(12)
C41 C42 1.481(15)
C42 C43 1.553(13)
C43 C44 1.523(15)
C44 C45 1.543(15)
C45 C46 1.520(15)
C46 O8 1.195(14)
C46 C47 1.573(15)
C48 O10 1.211(13)
C48 O9 1.383(12)
C48 C49 1.422(16)
C49 C50 1.397(16)
C49 C54 1.424(14)
C50 C51 1.389(17)
C51 C52 1.347(17)
C52 C53 1.374(17)
C52 N4 1.463(16)
C53 C54 1.379(15)
N4 O12 1.197(15)
N4 O11 1.231(14)
